data_1502012
loop_
_publ_author_name
'Navale, Tushar S.'
'Thakur, Khushabu'
'Rathore, Rajendra'

_publ_section_title
;
 Sequential oxidative transformation of tetraarylethylenes to
 9,10-diarylphenanthrenes and dibenzo[g,p]chrysenes using DDQ as an
 oxidant.
;
_journal_issue 7
_journal_name_full 'Organic letters'
_journal_page_first 1634
_journal_page_last 1637
_journal_paper_doi 10.1021/ol200069c
_journal_volume 13
_journal_year 2011
_chemical_formula_sum 'C30 H26'
_chemical_formula_weight 386.51
_chemical_name_systematic
; 
 ? 
;
_space_group_IT_number 14
_symmetry_cell_setting monoclinic
_symmetry_space_group_name_Hall '-P 2yn'
_symmetry_space_group_name_H-M 'P 1 21/n 1'
_atom_sites_solution_hydrogens geom
_atom_sites_solution_primary direct
_atom_sites_solution_secondary difmap
_audit_creation_method SHELXL-97
_cell_angle_alpha 90.00
_cell_angle_beta 104.931(6)
_cell_angle_gamma 90.00
_cell_formula_units_Z 4
_cell_length_a 10.9572(11)
_cell_length_b 10.3404(12)
_cell_length_c 19.780(2)
_cell_measurement_reflns_used 2368
_cell_measurement_temperature 100(2)
_cell_measurement_theta_max 60
_cell_measurement_theta_min 4
_cell_volume 2165.4(4)
_computing_cell_refinement 'SAINT v7.60A (Bruker, 2009)'
_computing_data_collection 'APEX2-2009.5-1 (Bruker, 2009)'
_computing_data_reduction 'SADABS-2008/1 (Bruker, 2008)'
_computing_molecular_graphics 'XP v5.1 (Bruker, 1998)'
_computing_publication_material 'XCIF-2008/2 (Bruker, 2008)'
_computing_structure_refinement 'SHELXL-2008/4(Bruker, 2008)'
_computing_structure_solution 'XS/SHELXTL-2008/4 (Bruker, 2008)'
_diffrn_ambient_temperature 100(2)
_diffrn_measured_fraction_theta_full 0.981
_diffrn_measured_fraction_theta_max 0.951
_diffrn_measurement_device_type 'Bruker APEX2 CCD detector'
_diffrn_measurement_method '\w scans'
_diffrn_radiation_monochromator graphite
_diffrn_radiation_source 'fine-focus sealed tube'
_diffrn_radiation_type CuK\a
_diffrn_radiation_wavelength 1.54178
_diffrn_reflns_av_R_equivalents 0.0724
_diffrn_reflns_av_sigmaI/netI 0.0614
_diffrn_reflns_limit_h_max 12
_diffrn_reflns_limit_h_min -13
_diffrn_reflns_limit_k_max 11
_diffrn_reflns_limit_k_min 0
_diffrn_reflns_limit_l_max 22
_diffrn_reflns_limit_l_min 0
_diffrn_reflns_number 17345
_diffrn_reflns_theta_full 67.64
_diffrn_reflns_theta_max 67.64
_diffrn_reflns_theta_min 4.22
_exptl_absorpt_coefficient_mu 0.501
_exptl_absorpt_correction_T_max 0.9802
_exptl_absorpt_correction_T_min 0.8323
_exptl_absorpt_correction_type multi-scan
_exptl_absorpt_process_details
;
 SADABS. Program for empirical absorption correction of
 area-detector data. University of Goetingen. Germany. 
 Sheldrick, G. M. 1996
;
_exptl_crystal_colour colorless
_exptl_crystal_density_diffrn 1.186
_exptl_crystal_density_method 'not measured'
_exptl_crystal_description needle
_exptl_crystal_F_000 824
_exptl_crystal_size_max 0.38
_exptl_crystal_size_mid 0.08
_exptl_crystal_size_min 0.04
_refine_diff_density_max 0.246
_refine_diff_density_min -0.177
_refine_diff_density_rms 0.045
_refine_ls_extinction_coef 0.0017(3)
_refine_ls_extinction_expression Fc^*^=kFc[1+0.001xFc^2^\l^3^/sin(2\q)]^-1/4^
_refine_ls_extinction_method SHELXL
_refine_ls_goodness_of_fit_ref 0.998
_refine_ls_hydrogen_treatment constr
_refine_ls_matrix_type full
_refine_ls_number_parameters 276
_refine_ls_number_reflns 3718
_refine_ls_number_restraints 0
_refine_ls_restrained_S_all 0.998
_refine_ls_R_factor_all 0.0938
_refine_ls_R_factor_gt 0.0550
_refine_ls_shift/su_max 0.001
_refine_ls_shift/su_mean 0.000
_refine_ls_structure_factor_coef Fsqd
_refine_ls_weighting_details 'calc w=1/[\s^2^(Fo^2^)+(0.0707P)^2^+0.6652P] where P=(Fo^2^+2Fc^2^)/3'
_refine_ls_weighting_scheme calc
_refine_ls_wR_factor_gt 0.1302
_refine_ls_wR_factor_ref 0.1506
_reflns_number_gt 2430
_reflns_number_total 3718
_reflns_threshold_expression >2sigma(I)
_cod_data_source_file ol200069c_si_002.cif
_cod_data_source_block raj15y
_cod_original_sg_symbol_H-M 'P 21/n'
_cod_database_code 1502012

loop_
_symmetry_equiv_pos_as_xyz
'x, y, z'
'-x+1/2, y+1/2, -z+1/2'
'-x, -y, -z'
'x-1/2, -y-1/2, z-1/2'

loop_
_atom_site_label
_atom_site_type_symbol
_atom_site_fract_x
_atom_site_fract_y
_atom_site_fract_z
_atom_site_U_iso_or_equiv
_atom_site_adp_type
_atom_site_occupancy
_atom_site_symmetry_multiplicity
_atom_site_calc_flag
_atom_site_refinement_flags
C1 C 0.5952(2) 0.3738(2) 0.61274(12) 0.0347(6) Uani 1 1 d .
C2 C 0.5660(2) 0.4894(2) 0.63735(12) 0.0340(6) Uani 1 1 d .
C11 C 0.5122(2) 0.2630(2) 0.60818(12) 0.0332(6) Uani 1 1 d .
C12 C 0.3963(2) 0.2769(2) 0.62757(12) 0.0333(6) Uani 1 1 d .
C13 C 0.3160(2) 0.1684(3) 0.62049(13) 0.0377(6) Uani 1 1 d .
H13A H 0.2380 0.1774 0.6327 0.045 Uiso 1 1 calc R
C14 C 0.3450(2) 0.0501(3) 0.59683(13) 0.0381(6) Uani 1 1 d .
C15 C 0.4617(2) 0.0381(3) 0.58023(13) 0.0397(6) Uani 1 1 d .
H15A H 0.4852 -0.0432 0.5651 0.048 Uiso 1 1 calc R
C16 C 0.5418(2) 0.1407(2) 0.58533(13) 0.0374(6) Uani 1 1 d .
H16A H 0.6195 0.1294 0.5732 0.045 Uiso 1 1 calc R
C17 C 0.2542(3) -0.0616(3) 0.58825(16) 0.0521(8) Uani 1 1 d .
H17A H 0.2013 -0.0518 0.6210 0.078 Uiso 1 1 calc R
H17B H 0.3017 -0.1427 0.5979 0.078 Uiso 1 1 calc R
H17C H 0.2006 -0.0628 0.5402 0.078 Uiso 1 1 calc R
C21 C 0.7117(2) 0.3577(2) 0.58684(13) 0.0338(6) Uani 1 1 d .
C22 C 0.7141(2) 0.4042(2) 0.52123(13) 0.0371(6) Uani 1 1 d .
H22A H 0.6438 0.4515 0.4944 0.045 Uiso 1 1 calc R
C23 C 0.8171(2) 0.3828(3) 0.49418(13) 0.0382(6) Uani 1 1 d .
H23A H 0.8160 0.4155 0.4492 0.046 Uiso 1 1 calc R
C24 C 0.9214(2) 0.3146(2) 0.53143(13) 0.0370(6) Uani 1 1 d .
C25 C 0.9202(2) 0.2698(2) 0.59758(14) 0.0380(6) Uani 1 1 d .
H25A H 0.9912 0.2237 0.6246 0.046 Uiso 1 1 calc R
C26 C 0.8169(2) 0.2914(2) 0.62497(13) 0.0376(6) Uani 1 1 d .
H26A H 0.8186 0.2602 0.6704 0.045 Uiso 1 1 calc R
C27 C 1.0307(2) 0.2877(3) 0.49994(14) 0.0457(7) Uani 1 1 d .
H27A H 1.0059 0.3083 0.4499 0.069 Uiso 1 1 calc R
H27B H 1.0539 0.1961 0.5062 0.069 Uiso 1 1 calc R
H27C H 1.1031 0.3411 0.5233 0.069 Uiso 1 1 calc R
C31 C 0.4504(2) 0.5050(2) 0.65920(12) 0.0347(6) Uani 1 1 d .
C32 C 0.3646(2) 0.4008(2) 0.65327(12) 0.0349(6) Uani 1 1 d .
C33 C 0.2504(2) 0.4212(3) 0.67175(13) 0.0371(6) Uani 1 1 d .
H33A H 0.1926 0.3513 0.6677 0.044 Uiso 1 1 calc R
C34 C 0.2191(2) 0.5386(3) 0.69553(13) 0.0404(6) Uani 1 1 d .
C35 C 0.3065(2) 0.6398(3) 0.70320(13) 0.0415(6) Uani 1 1 d .
H35A H 0.2880 0.7207 0.7211 0.050 Uiso 1 1 calc R
C36 C 0.4186(2) 0.6239(3) 0.68527(13) 0.0399(6) Uani 1 1 d .
H36A H 0.4759 0.6944 0.6905 0.048 Uiso 1 1 calc R
C37 C 0.0907(2) 0.5587(3) 0.70909(15) 0.0495(7) Uani 1 1 d .
H37A H 0.0850 0.6468 0.7262 0.074 Uiso 1 1 calc R
H37B H 0.0791 0.4965 0.7443 0.074 Uiso 1 1 calc R
H37C H 0.0248 0.5456 0.6656 0.074 Uiso 1 1 calc R
C41 C 0.6516(2) 0.6043(2) 0.64159(13) 0.0348(6) Uani 1 1 d .
C42 C 0.7462(2) 0.6301(2) 0.70178(13) 0.0378(6) Uani 1 1 d .
H42A H 0.7571 0.5746 0.7412 0.045 Uiso 1 1 calc R
C43 C 0.8250(2) 0.7364(3) 0.70490(13) 0.0386(6) Uani 1 1 d .
H43A H 0.8879 0.7537 0.7469 0.046 Uiso 1 1 calc R
C44 C 0.8139(2) 0.8178(3) 0.64792(14) 0.0387(6) Uani 1 1 d .
C45 C 0.7188(2) 0.7919(3) 0.58812(14) 0.0400(6) Uani 1 1 d .
H45A H 0.7088 0.8467 0.5485 0.048 Uiso 1 1 calc R
C46 C 0.6379(2) 0.6874(3) 0.58479(13) 0.0399(6) Uani 1 1 d .
H46A H 0.5726 0.6725 0.5434 0.048 Uiso 1 1 calc R
C47 C 0.9030(3) 0.9305(3) 0.65151(15) 0.0485(7) Uani 1 1 d .
H47A H 0.9902 0.9011 0.6705 0.073 Uiso 1 1 calc R
H47B H 0.8833 0.9977 0.6820 0.073 Uiso 1 1 calc R
H47C H 0.8935 0.9658 0.6045 0.073 Uiso 1 1 calc R

loop_
_atom_site_aniso_label
_atom_site_aniso_U_11
_atom_site_aniso_U_22
_atom_site_aniso_U_33
_atom_site_aniso_U_23
_atom_site_aniso_U_13
_atom_site_aniso_U_12
C1 0.0333(13) 0.0421(16) 0.0296(13) 0.0015(11) 0.0097(10) -0.0005(11)
C2 0.0324(13) 0.0397(16) 0.0299(13) 0.0031(10) 0.0080(10) 0.0001(10)
C11 0.0312(13) 0.0396(15) 0.0285(13) 0.0010(10) 0.0073(10) -0.0007(10)
C12 0.0319(12) 0.0413(16) 0.0279(12) 0.0013(10) 0.0101(10) 0.0002(10)
C13 0.0322(13) 0.0451(17) 0.0378(14) 0.0032(11) 0.0127(11) -0.0025(11)
C14 0.0385(14) 0.0401(16) 0.0375(15) 0.0020(11) 0.0128(11) -0.0027(11)
C15 0.0405(14) 0.0392(16) 0.0401(16) -0.0045(11) 0.0116(12) -0.0018(11)
C16 0.0348(14) 0.0439(17) 0.0351(14) -0.0015(11) 0.0117(11) 0.0017(11)
C17 0.0475(16) 0.0468(18) 0.066(2) -0.0026(14) 0.0219(15) -0.0090(13)
C21 0.0299(12) 0.0379(15) 0.0361(14) -0.0045(11) 0.0131(11) -0.0035(10)
C22 0.0363(14) 0.0391(16) 0.0374(15) -0.0003(11) 0.0122(11) -0.0006(11)
C23 0.0394(14) 0.0455(16) 0.0330(14) -0.0023(11) 0.0154(11) -0.0048(11)
C24 0.0332(13) 0.0415(16) 0.0391(15) -0.0046(11) 0.0146(11) -0.0054(11)
C25 0.0286(12) 0.0427(16) 0.0443(15) 0.0009(12) 0.0124(11) -0.0008(11)
C26 0.0349(13) 0.0431(16) 0.0373(14) 0.0028(11) 0.0136(11) -0.0018(11)
C27 0.0365(14) 0.0560(19) 0.0489(17) -0.0033(13) 0.0188(12) -0.0036(12)
C31 0.0347(13) 0.0411(16) 0.0291(13) 0.0000(10) 0.0097(10) 0.0000(11)
C32 0.0341(13) 0.0401(16) 0.0317(14) 0.0020(11) 0.0110(11) -0.0005(11)
C33 0.0349(13) 0.0448(16) 0.0333(14) -0.0002(11) 0.0120(11) -0.0042(11)
C34 0.0378(14) 0.0544(18) 0.0318(14) -0.0003(12) 0.0140(11) 0.0021(12)
C35 0.0432(15) 0.0471(17) 0.0370(15) -0.0052(12) 0.0156(12) 0.0034(12)
C36 0.0387(14) 0.0461(17) 0.0370(15) -0.0031(11) 0.0136(12) -0.0017(12)
C37 0.0406(15) 0.068(2) 0.0453(17) -0.0051(14) 0.0203(13) 0.0036(13)
C41 0.0304(13) 0.0392(15) 0.0371(14) -0.0009(11) 0.0130(11) 0.0028(10)
C42 0.0366(14) 0.0451(16) 0.0344(14) -0.0003(11) 0.0138(11) 0.0020(11)
C43 0.0319(13) 0.0513(17) 0.0346(14) -0.0097(11) 0.0123(11) -0.0020(11)
C44 0.0361(14) 0.0415(16) 0.0444(16) -0.0045(12) 0.0208(12) -0.0013(11)
C45 0.0396(14) 0.0398(16) 0.0439(16) 0.0031(12) 0.0166(12) -0.0001(11)
C46 0.0356(14) 0.0460(17) 0.0365(15) 0.0002(12) 0.0066(11) -0.0020(11)
C47 0.0481(16) 0.0520(18) 0.0501(18) -0.0073(13) 0.0213(13) -0.0077(13)

loop_
_atom_type_symbol
_atom_type_description
_atom_type_scat_dispersion_real
_atom_type_scat_dispersion_imag
_atom_type_scat_source
C C 0.0181 0.0091 'International Tables Vol C Tables 4.2.6.8 and 6.1.1.4'
H H 0.0000 0.0000 'International Tables Vol C Tables 4.2.6.8 and 6.1.1.4'

loop_
_geom_angle_atom_site_label_1
_geom_angle_atom_site_label_2
_geom_angle_atom_site_label_3
_geom_angle
C2 C1 C11 121.0(2)
C2 C1 C21 121.2(2)
C11 C1 C21 117.7(2)
C1 C2 C31 120.6(2)
C1 C2 C41 121.0(2)
C31 C2 C41 118.4(2)
C16 C11 C12 118.1(2)
C16 C11 C1 122.4(2)
C12 C11 C1 119.5(2)
C13 C12 C11 118.0(2)
C13 C12 C32 122.5(2)
C11 C12 C32 119.5(2)
C14 C13 C12 123.2(2)
C14 C13 H13A 118.4
C12 C13 H13A 118.4
C13 C14 C15 117.5(2)
C13 C14 C17 121.1(2)
C15 C14 C17 121.4(2)
C16 C15 C14 121.4(2)
C16 C15 H15A 119.3
C14 C15 H15A 119.3
C15 C16 C11 121.7(2)
C15 C16 H16A 119.2
C11 C16 H16A 119.2
C14 C17 H17A 109.5
C14 C17 H17B 109.5
H17A C17 H17B 109.5
C14 C17 H17C 109.5
H17A C17 H17C 109.5
H17B C17 H17C 109.5
C26 C21 C22 117.7(2)
C26 C21 C1 122.0(2)
C22 C21 C1 120.2(2)
C23 C22 C21 121.2(2)
C23 C22 H22A 119.4
C21 C22 H22A 119.4
C24 C23 C22 121.3(2)
C24 C23 H23A 119.3
C22 C23 H23A 119.3
C23 C24 C25 117.6(2)
C23 C24 C27 120.6(2)
C25 C24 C27 121.8(2)
C24 C25 C26 121.2(2)
C24 C25 H25A 119.4
C26 C25 H25A 119.4
C21 C26 C25 120.9(2)
C21 C26 H26A 119.6
C25 C26 H26A 119.6
C24 C27 H27A 109.5
C24 C27 H27B 109.5
H27A C27 H27B 109.5
C24 C27 H27C 109.5
H27A C27 H27C 109.5
H27B C27 H27C 109.5
C36 C31 C32 118.2(2)
C36 C31 C2 121.5(2)
C32 C31 C2 120.2(2)
C33 C32 C31 118.7(2)
C33 C32 C12 122.1(2)
C31 C32 C12 119.2(2)
C34 C33 C32 122.5(2)
C34 C33 H33A 118.7
C32 C33 H33A 118.7
C33 C34 C35 118.2(2)
C33 C34 C37 120.4(2)
C35 C34 C37 121.4(2)
C36 C35 C34 121.0(2)
C36 C35 H35A 119.5
C34 C35 H35A 119.5
C35 C36 C31 121.3(2)
C35 C36 H36A 119.3
C31 C36 H36A 119.3
C34 C37 H37A 109.5
C34 C37 H37B 109.5
H37A C37 H37B 109.5
C34 C37 H37C 109.5
H37A C37 H37C 109.5
H37B C37 H37C 109.5
C42 C41 C46 118.4(2)
C42 C41 C2 121.1(2)
C46 C41 C2 120.5(2)
C41 C42 C43 120.5(2)
C41 C42 H42A 119.7
C43 C42 H42A 119.7
C44 C43 C42 121.4(2)
C44 C43 H43A 119.3
C42 C43 H43A 119.3
C45 C44 C43 117.7(2)
C45 C44 C47 121.6(2)
C43 C44 C47 120.6(2)
C44 C45 C46 121.4(2)
C44 C45 H45A 119.3
C46 C45 H45A 119.3
C45 C46 C41 120.5(2)
C45 C46 H46A 119.8
C41 C46 H46A 119.8
C44 C47 H47A 109.5
C44 C47 H47B 109.5
H47A C47 H47B 109.5
C44 C47 H47C 109.5
H47A C47 H47C 109.5
H47B C47 H47C 109.5

loop_
_geom_bond_atom_site_label_1
_geom_bond_atom_site_label_2
_geom_bond_distance
C1 C2 1.359(3)
C1 C11 1.451(3)
C1 C21 1.502(3)
C2 C31 1.450(3)
C2 C41 1.503(3)
C11 C16 1.409(3)
C11 C12 1.426(3)
C12 C13 1.410(3)
C12 C32 1.453(3)
C13 C14 1.375(4)
C13 H13A 0.9500
C14 C15 1.405(3)
C14 C17 1.505(4)
C15 C16 1.365(3)
C15 H15A 0.9500
C16 H16A 0.9500
C17 H17A 0.9800
C17 H17B 0.9800
C17 H17C 0.9800
C21 C26 1.386(3)
C21 C22 1.391(3)
C22 C23 1.385(3)
C22 H22A 0.9500
C23 C24 1.383(3)
C23 H23A 0.9500
C24 C25 1.391(4)
C24 C27 1.511(3)
C25 C26 1.393(3)
C25 H25A 0.9500
C26 H26A 0.9500
C27 H27A 0.9800
C27 H27B 0.9800
C27 H27C 0.9800
C31 C36 1.411(3)
C31 C32 1.415(3)
C32 C33 1.408(3)
C33 C34 1.377(4)
C33 H33A 0.9500
C34 C35 1.400(4)
C34 C37 1.513(3)
C35 C36 1.373(3)
C35 H35A 0.9500
C36 H36A 0.9500
C37 H37A 0.9800
C37 H37B 0.9800
C37 H37C 0.9800
C41 C42 1.388(3)
C41 C46 1.391(3)
C42 C43 1.389(3)
C42 H42A 0.9500
C43 C44 1.387(4)
C43 H43A 0.9500
C44 C45 1.386(4)
C44 C47 1.510(4)
C45 C46 1.388(3)
C45 H45A 0.9500
C46 H46A 0.9500
C47 H47A 0.9800
C47 H47B 0.9800
C47 H47C 0.9800

loop_
_geom_torsion_atom_site_label_1
_geom_torsion_atom_site_label_2
_geom_torsion_atom_site_label_3
_geom_torsion_atom_site_label_4
_geom_torsion
C11 C1 C2 C31 -0.5(4)
C21 C1 C2 C31 177.2(2)
C11 C1 C2 C41 -179.6(2)
C21 C1 C2 C41 -1.9(3)
C2 C1 C11 C16 -177.6(2)
C21 C1 C11 C16 4.6(3)
C2 C1 C11 C12 2.2(3)
C21 C1 C11 C12 -175.6(2)
C16 C11 C12 C13 -2.1(3)
C1 C11 C12 C13 178.1(2)
C16 C11 C12 C32 178.3(2)
C1 C11 C12 C32 -1.6(3)
C11 C12 C13 C14 0.9(4)
C32 C12 C13 C14 -179.4(2)
C12 C13 C14 C15 1.1(4)
C12 C13 C14 C17 -178.2(2)
C13 C14 C15 C16 -1.9(4)
C17 C14 C15 C16 177.3(2)
C14 C15 C16 C11 0.7(4)
C12 C11 C16 C15 1.3(4)
C1 C11 C16 C15 -178.9(2)
C2 C1 C21 C26 106.4(3)
C11 C1 C21 C26 -75.9(3)
C2 C1 C21 C22 -76.9(3)
C11 C1 C21 C22 100.8(3)
C26 C21 C22 C23 1.3(4)
C1 C21 C22 C23 -175.5(2)
C21 C22 C23 C24 -0.1(4)
C22 C23 C24 C25 -0.9(4)
C22 C23 C24 C27 177.6(2)
C23 C24 C25 C26 0.8(4)
C27 C24 C25 C26 -177.7(2)
C22 C21 C26 C25 -1.4(4)
C1 C21 C26 C25 175.4(2)
C24 C25 C26 C21 0.3(4)
C1 C2 C31 C36 179.6(2)
C41 C2 C31 C36 -1.3(3)
C1 C2 C31 C32 -1.8(3)
C41 C2 C31 C32 177.3(2)
C36 C31 C32 C33 1.7(3)
C2 C31 C32 C33 -176.9(2)
C36 C31 C32 C12 -179.0(2)
C2 C31 C32 C12 2.3(3)
C13 C12 C32 C33 -1.1(4)
C11 C12 C32 C33 178.6(2)
C13 C12 C32 C31 179.7(2)
C11 C12 C32 C31 -0.6(3)
C31 C32 C33 C34 -0.2(4)
C12 C32 C33 C34 -179.4(2)
C32 C33 C34 C35 -1.8(4)
C32 C33 C34 C37 175.0(2)
C33 C34 C35 C36 2.2(4)
C37 C34 C35 C36 -174.6(2)
C34 C35 C36 C31 -0.6(4)
C32 C31 C36 C35 -1.3(4)
C2 C31 C36 C35 177.3(2)
C1 C2 C41 C42 -91.4(3)
C31 C2 C41 C42 89.5(3)
C1 C2 C41 C46 88.4(3)
C31 C2 C41 C46 -90.7(3)
C46 C41 C42 C43 0.0(4)
C2 C41 C42 C43 179.7(2)
C41 C42 C43 C44 -1.5(4)
C42 C43 C44 C45 1.8(4)
C42 C43 C44 C47 -178.1(2)
C43 C44 C45 C46 -0.6(4)
C47 C44 C45 C46 179.3(2)
C44 C45 C46 C41 -1.0(4)
C42 C41 C46 C45 1.3(4)
C2 C41 C46 C45 -178.5(2)
